data_7101432
loop_
_publ_author_name
'G. Parkin'
'Victoria K. Landry'
'Luciano Marchio'
'Jonathan G. Melnick'
'Mao Minoura'
'Keliang Pang'

_publ_section_title
;
Synthesis and Structural Characterization of
Tris(2-seleno-1-mesitylimidazolyl)hydroborato Complexes: A New Type of
Strongly Electron Donating Tripodal Selenium Ligand
;
_journal_issue 38
_journal_name_full 'Chemical Communications'
_journal_paper_doi 10.1039/b608078b
_journal_year 2006
_chemical_formula_sum 'C42 H45 B N6 S Se3 Zn'
_chemical_formula_weight 978.96
_chemical_name_systematic
;
?
;
_space_group_IT_number 2
_symmetry_cell_setting triclinic
_symmetry_space_group_name_Hall '-P 1'
_symmetry_space_group_name_H-M 'P -1'
_atom_sites_solution_hydrogens geom
_atom_sites_solution_primary direct
_atom_sites_solution_secondary difmap
_audit_creation_method SHELXL-97
_cell_angle_alpha 73.753(2)
_cell_angle_beta 85.956(2)
_cell_angle_gamma 89.978(2)
_cell_formula_units_Z 4
_cell_length_a 9.3041(8)
_cell_length_b 21.886(2)
_cell_length_c 22.382(2)
_cell_measurement_temperature 243(2)
_cell_volume 4363.7(7)
_computing_cell_refinement 'Bruker SMART'
_computing_data_collection 'Bruker SMART'
_computing_data_reduction 'Bruker SHELXTL'
_computing_molecular_graphics 'Bruker SHELXTL'
_computing_publication_material 'Bruker SHELXTL'
_computing_structure_refinement 'SHELXL-97 (Sheldrick, 1997)'
_computing_structure_solution 'SHELXS-97 (Sheldrick, 1990)'
_diffrn_ambient_temperature 243(2)
_diffrn_measured_fraction_theta_full 0.988
_diffrn_measured_fraction_theta_max 0.988
_diffrn_measurement_device_type 'CCD area detector'
_diffrn_measurement_method 'phi and omega scans'
_diffrn_radiation_monochromator graphite
_diffrn_radiation_source 'fine-focus sealed tube'
_diffrn_radiation_type MoK\a
_diffrn_radiation_wavelength 0.71073
_diffrn_reflns_av_R_equivalents 0.0430
_diffrn_reflns_av_sigmaI/netI 0.0874
_diffrn_reflns_limit_h_max 5
_diffrn_reflns_limit_h_min -11
_diffrn_reflns_limit_k_max 26
_diffrn_reflns_limit_k_min -27
_diffrn_reflns_limit_l_max 27
_diffrn_reflns_limit_l_min -26
_diffrn_reflns_number 27654
_diffrn_reflns_theta_full 26.02
_diffrn_reflns_theta_max 26.02
_diffrn_reflns_theta_min 0.95
_exptl_absorpt_coefficient_mu 3.149
_exptl_absorpt_correction_T_max 0.7436
_exptl_absorpt_correction_T_min 0.7436
_exptl_absorpt_correction_type empirical
_exptl_absorpt_process_details SADABS
_exptl_crystal_colour colorless
_exptl_crystal_density_diffrn 1.490
_exptl_crystal_density_method 'not measured'
_exptl_crystal_description block
_exptl_crystal_F_000 1968
_exptl_crystal_size_max 0.10
_exptl_crystal_size_mid 0.10
_exptl_crystal_size_min 0.10
_refine_diff_density_max 3.954
_refine_diff_density_min -0.801
_refine_diff_density_rms 0.171
_refine_ls_extinction_method none
_refine_ls_goodness_of_fit_ref 1.109
_refine_ls_hydrogen_treatment constr
_refine_ls_matrix_type full
_refine_ls_number_parameters 973
_refine_ls_number_reflns 17021
_refine_ls_number_restraints 0
_refine_ls_restrained_S_all 1.109
_refine_ls_R_factor_all 0.1302
_refine_ls_R_factor_gt 0.0791
_refine_ls_shift/su_max 0.024
_refine_ls_shift/su_mean 0.002
_refine_ls_structure_factor_coef Fsqd
_refine_ls_weighting_details 'calc w=1/[\s^2^(Fo^2^)+(0.1000P)^2^+0.0000P] where P=(Fo^2^+2Fc^2^)/3'
_refine_ls_weighting_scheme calc
_refine_ls_wR_factor_gt 0.1839
_refine_ls_wR_factor_ref 0.2044
_reflns_number_gt 10000
_reflns_number_total 17021
_reflns_threshold_expression >2sigma(I)
_cod_data_source_file b608078b.txt
_cod_depositor_comments
;
The following automatic conversions were performed:
'_symmetry_cell_setting' value 'Triclinic' changed to 'triclinic'
according to '/home/saulius/struct/CIF-dictionaries/cif_core.dic'
dictionary named 'cif_core.dic' version 2.4.1 from
2010-06-29.

'_exptl_absorpt_correction_type' value 'EMPIRICAL' changed to
'empirical' according to
'/home/saulius/struct/CIF-dictionaries/cif_core.dic' dictionary named
'cif_core.dic' version 2.4.1 from
2010-06-29.

'_refine_ls_hydrogen_treatment' value 'CONSTR' changed to
'constr' according to '/home/saulius/struct/CIF-dictionaries/cif_core.dic'
dictionary named 'cif_core.dic' version 2.4.1 from 2010-06-29.

Automatic conversion script
Id: cif_fix_enum 1527 2010-12-29 10:47:43Z saulius 
;
_cod_original_sg_symbol_H-M P-1
_cod_database_code 7101432

loop_
_symmetry_equiv_pos_as_xyz
'x, y, z'
'-x, -y, -z'

loop_
_atom_site_label
_atom_site_type_symbol
_atom_site_fract_x
_atom_site_fract_y
_atom_site_fract_z
_atom_site_U_iso_or_equiv
_atom_site_adp_type
_atom_site_occupancy
_atom_site_symmetry_multiplicity
_atom_site_calc_flag
_atom_site_refinement_flags
Zn1 Zn 0.21322(9) 0.69117(4) 0.24433(4) 0.0349(2) Uani 1 1 d .
Zn2 Zn -0.20130(9) 0.80936(4) 0.75456(4) 0.0373(2) Uani 1 1 d .
Se1 Se 0.25553(8) 0.79626(4) 0.26254(4) 0.0386(2) Uani 1 1 d .
Se2 Se 0.21093(9) 0.60631(4) 0.34634(4) 0.0414(2) Uani 1 1 d .
Se3 Se 0.43095(8) 0.67230(4) 0.18311(4) 0.0389(2) Uani 1 1 d .
Se5 Se -0.00641(8) 0.82832(4) 0.81680(4) 0.0404(2) Uani 1 1 d .
Se6 Se -0.15308(8) 0.70263(4) 0.73958(4) 0.0424(2) Uani 1 1 d .
Se7 Se -0.16421(10) 0.89282(4) 0.65210(4) 0.0461(2) Uani 1 1 d .
S1 S -0.0116(2) 0.68675(11) 0.21247(11) 0.0457(5) Uani 1 1 d .
S2 S -0.4375(2) 0.81367(11) 0.78607(11) 0.0489(6) Uani 1 1 d .
B1 B 0.5475(9) 0.6963(5) 0.3266(5) 0.038(2) Uani 1 1 d .
H1 H 0.6332 0.6965 0.3504 0.046 Uiso 1 1 calc R
B2 B 0.1654(10) 0.8007(4) 0.6761(5) 0.042(2) Uani 1 1 d .
H2 H 0.2589 0.7998 0.6524 0.050 Uiso 1 1 calc R
N11 N 0.5574(7) 0.7602(4) 0.2737(3) 0.0466(19) Uani 1 1 d .
N12 N 0.5266(7) 0.8529(3) 0.2101(3) 0.0471(18) Uani 1 1 d .
N21 N 0.4158(7) 0.6923(3) 0.3744(3) 0.0383(15) Uani 1 1 d .
N22 N 0.2156(7) 0.6760(3) 0.4355(3) 0.0453(17) Uani 1 1 d .
N31 N 0.5633(7) 0.6370(3) 0.3013(3) 0.0399(16) Uani 1 1 d .
N32 N 0.5712(7) 0.5625(3) 0.2525(3) 0.0390(16) Uani 1 1 d .
N51 N 0.1741(7) 0.8615(3) 0.6993(3) 0.0408(16) Uani 1 1 d .
N52 N 0.1638(7) 0.9355(3) 0.7478(3) 0.0400(16) Uani 1 1 d .
N61 N 0.1543(7) 0.7348(4) 0.7296(3) 0.056(2) Uani 1 1 d .
N62 N 0.0981(7) 0.6441(3) 0.7919(4) 0.053(2) Uani 1 1 d .
N71 N 0.0483(7) 0.8030(3) 0.6281(3) 0.0437(17) Uani 1 1 d .
N72 N -0.1286(8) 0.8170(4) 0.5675(3) 0.054(2) Uani 1 1 d .
C11 C 0.4550(8) 0.8022(4) 0.2494(4) 0.043(2) Uani 1 1 d .
C12 C 0.6888(10) 0.7849(5) 0.2490(4) 0.054(2) Uani 1 1 d .
H12A H 0.7772 0.7649 0.2581 0.065 Uiso 1 1 calc R
C13 C 0.6723(9) 0.8427(5) 0.2094(5) 0.061(3) Uani 1 1 d .
H13A H 0.7456 0.8705 0.1859 0.074 Uiso 1 1 calc R
C14 C 0.4579(9) 0.9116(4) 0.1751(5) 0.049(2) Uani 1 1 d .
C15 C 0.4366(9) 0.9198(4) 0.1138(5) 0.053(2) Uani 1 1 d .
C16 C 0.3753(10) 0.9773(5) 0.0823(5) 0.063(3) Uani 1 1 d .
H16A H 0.3588 0.9849 0.0399 0.075 Uiso 1 1 calc R
C17 C 0.3386(10) 1.0233(4) 0.1123(6) 0.065(3) Uani 1 1 d .
C18 C 0.3633(10) 1.0134(5) 0.1735(5) 0.061(3) Uani 1 1 d .
H18A H 0.3383 1.0447 0.1935 0.074 Uiso 1 1 calc R
C19 C 0.4254(10) 0.9571(4) 0.2070(5) 0.055(2) Uani 1 1 d .
C101 C 0.4728(14) 0.8687(6) 0.0813(5) 0.092(4) Uani 1 1 d .
H10A H 0.5139 0.8326 0.1103 0.139 Uiso 1 1 calc R
H10B H 0.5419 0.8858 0.0459 0.139 Uiso 1 1 calc R
H10C H 0.3857 0.8551 0.0668 0.139 Uiso 1 1 calc R
C102 C 0.2699(13) 1.0846(5) 0.0745(7) 0.103(5) Uani 1 1 d .
H10D H 0.2498 1.1124 0.1009 0.154 Uiso 1 1 calc R
H10E H 0.1808 1.0740 0.0593 0.154 Uiso 1 1 calc R
H10F H 0.3359 1.1061 0.0394 0.154 Uiso 1 1 calc R
C103 C 0.4537(12) 0.9463(5) 0.2734(5) 0.077(3) Uani 1 1 d .
H10G H 0.4966 0.9050 0.2888 0.115 Uiso 1 1 calc R
H10H H 0.3638 0.9477 0.2977 0.115 Uiso 1 1 calc R
H10I H 0.5193 0.9793 0.2773 0.115 Uiso 1 1 calc R
C21 C 0.2890(9) 0.6612(4) 0.3869(3) 0.0361(18) Uani 1 1 d .
C22 C 0.4223(9) 0.7292(4) 0.4163(4) 0.050(2) Uani 1 1 d .
H22A H 0.4990 0.7565 0.4180 0.060 Uiso 1 1 calc R
C23 C 0.3007(10) 0.7189(5) 0.4534(5) 0.056(2) Uani 1 1 d .
H23A H 0.2770 0.7375 0.4859 0.067 Uiso 1 1 calc R
C24 C 0.0750(9) 0.6524(4) 0.4625(4) 0.043(2) Uani 1 1 d .
C25 C 0.0656(11) 0.5957(5) 0.5112(4) 0.058(3) Uani 1 1 d .
C26 C -0.0683(12) 0.5717(5) 0.5360(5) 0.066(3) Uani 1 1 d .
H26A H -0.0761 0.5335 0.5684 0.079 Uiso 1 1 calc R
C27 C -0.1954(11) 0.6031(5) 0.5141(5) 0.059(3) Uani 1 1 d .
C28 C -0.1785(10) 0.6588(5) 0.4675(4) 0.053(2) Uani 1 1 d .
H28A H -0.2617 0.6812 0.4538 0.064 Uiso 1 1 calc R
C29 C -0.0463(9) 0.6841(4) 0.4394(4) 0.046(2) Uani 1 1 d .
C201 C 0.2018(13) 0.5611(6) 0.5357(6) 0.089(4) Uani 1 1 d .
H20A H 0.1750 0.5230 0.5691 0.133 Uiso 1 1 calc R
H20B H 0.2604 0.5890 0.5515 0.133 Uiso 1 1 calc R
H20C H 0.2563 0.5494 0.5021 0.133 Uiso 1 1 calc R
C202 C -0.3437(11) 0.5758(6) 0.5403(5) 0.082(4) Uani 1 1 d .
H20D H -0.4166 0.6040 0.5195 0.124 Uiso 1 1 calc R
H20E H -0.3541 0.5716 0.5847 0.124 Uiso 1 1 calc R
H20F H -0.3552 0.5343 0.5334 0.124 Uiso 1 1 calc R
C203 C -0.0372(11) 0.7446(5) 0.3873(5) 0.064(3) Uani 1 1 d .
H20G H 0.0631 0.7553 0.3734 0.097 Uiso 1 1 calc R
H20H H -0.0802 0.7787 0.4020 0.097 Uiso 1 1 calc R
H20I H -0.0885 0.7390 0.3529 0.097 Uiso 1 1 calc R
C31 C 0.5269(8) 0.6228(4) 0.2500(3) 0.0341(17) Uani 1 1 d .
C32 C 0.6289(10) 0.5852(4) 0.3384(4) 0.057(3) Uani 1 1 d .
H32A H 0.6615 0.5820 0.3780 0.068 Uiso 1 1 calc R
C33 C 0.6386(10) 0.5388(4) 0.3074(4) 0.051(2) Uani 1 1 d .
H33A H 0.6822 0.4990 0.3209 0.061 Uiso 1 1 calc R
C34 C 0.5527(8) 0.5279(4) 0.2067(4) 0.0390(19) Uani 1 1 d .
C35 C 0.4470(9) 0.4800(4) 0.2213(4) 0.047(2) Uani 1 1 d .
C36 C 0.4268(10) 0.4480(4) 0.1781(4) 0.048(2) Uani 1 1 d .
H36A H 0.3563 0.4153 0.1875 0.058 Uiso 1 1 calc R
C37 C 0.5059(10) 0.4619(4) 0.1209(4) 0.044(2) Uani 1 1 d .
C38 C 0.6106(9) 0.5082(4) 0.1093(4) 0.045(2) Uani 1 1 d .
H38A H 0.6680 0.5170 0.0715 0.055 Uiso 1 1 calc R
C39 C 0.6366(8) 0.5435(4) 0.1515(4) 0.0379(19) Uani 1 1 d .
C301 C 0.3535(11) 0.4628(5) 0.2823(5) 0.071(3) Uani 1 1 d .
H30A H 0.2871 0.4285 0.2830 0.106 Uiso 1 1 calc R
H30B H 0.2995 0.4997 0.2859 0.106 Uiso 1 1 calc R
H30C H 0.4142 0.4494 0.3169 0.106 Uiso 1 1 calc R
C302 C 0.4804(12) 0.4250(5) 0.0752(5) 0.069(3) Uani 1 1 d .
H30D H 0.5447 0.4410 0.0380 0.103 Uiso 1 1 calc R
H30E H 0.3813 0.4298 0.0641 0.103 Uiso 1 1 calc R
H30F H 0.4988 0.3803 0.0939 0.103 Uiso 1 1 calc R
C303 C 0.7503(9) 0.5954(4) 0.1354(4) 0.053(2) Uani 1 1 d .
H30G H 0.7533 0.6144 0.1696 0.079 Uiso 1 1 calc R
H30H H 0.7276 0.6277 0.0979 0.079 Uiso 1 1 calc R
H30I H 0.8433 0.5776 0.1284 0.079 Uiso 1 1 calc R
C41 C -0.0068(9) 0.7342(4) 0.1340(4) 0.045(2) Uani 1 1 d .
C42 C -0.1355(10) 0.7507(4) 0.1069(5) 0.056(3) Uani 1 1 d .
H42A H -0.2225 0.7390 0.1316 0.068 Uiso 1 1 calc R
C43 C -0.1405(14) 0.7834(5) 0.0454(6) 0.075(3) Uani 1 1 d .
H43A H -0.2300 0.7935 0.0285 0.090 Uiso 1 1 calc R
C44 C -0.0154(16) 0.8017(5) 0.0082(5) 0.077(4) Uani 1 1 d .
H44A H -0.0193 0.8235 -0.0342 0.093 Uiso 1 1 calc R
C45 C 0.1181(14) 0.7879(5) 0.0337(5) 0.078(3) Uani 1 1 d .
H45A H 0.2044 0.8003 0.0087 0.093 Uiso 1 1 calc R
C46 C 0.1207(12) 0.7550(5) 0.0971(5) 0.066(3) Uani 1 1 d .
H46A H 0.2096 0.7470 0.1151 0.079 Uiso 1 1 calc R
C51 C 0.1150(8) 0.8763(4) 0.7510(4) 0.0364(18) Uani 1 1 d .
C52 C 0.2591(9) 0.9131(4) 0.6647(4) 0.052(2) Uani 1 1 d .
H52A H 0.3124 0.9157 0.6268 0.062 Uiso 1 1 calc R
C53 C 0.2528(10) 0.9581(4) 0.6939(4) 0.054(2) Uani 1 1 d .
H53A H 0.3002 0.9980 0.6805 0.065 Uiso 1 1 calc R
C54 C 0.1278(8) 0.9711(4) 0.7916(4) 0.0386(19) Uani 1 1 d .
C55 C 0.0291(9) 1.0193(4) 0.7753(4) 0.049(2) Uani 1 1 d .
C56 C -0.0103(9) 1.0534(4) 0.8181(5) 0.055(3) Uani 1 1 d .
H56A H -0.0771 1.0862 0.8076 0.065 Uiso 1 1 calc R
C57 C 0.0478(9) 1.0394(4) 0.8759(4) 0.045(2) Uani 1 1 d .
C58 C 0.1489(9) 0.9924(4) 0.8889(4) 0.044(2) Uani 1 1 d .
H58A H 0.1918 0.9841 0.9271 0.053 Uiso 1 1 calc R
C59 C 0.1908(8) 0.9562(4) 0.8480(4) 0.040(2) Uani 1 1 d .
C501 C -0.0416(13) 1.0346(5) 0.7139(5) 0.076(3) Uani 1 1 d .
H50A H -0.0035 1.0073 0.6893 0.114 Uiso 1 1 calc R
H50B H -0.0216 1.0788 0.6910 0.114 Uiso 1 1 calc R
H50C H -0.1449 1.0276 0.7221 0.114 Uiso 1 1 calc R
C502 C 0.0025(12) 1.0772(5) 0.9204(5) 0.074(3) Uani 1 1 d .
H50D H 0.0522 1.0620 0.9583 0.112 Uiso 1 1 calc R
H50E H -0.1007 1.0721 0.9305 0.112 Uiso 1 1 calc R
H50F H 0.0266 1.1218 0.9012 0.112 Uiso 1 1 calc R
C503 C 0.2974(10) 0.9050(4) 0.8663(4) 0.055(2) Uani 1 1 d .
H50G H 0.3141 0.8848 0.8330 0.083 Uiso 1 1 calc R
H50H H 0.2604 0.8735 0.9041 0.083 Uiso 1 1 calc R
H50I H 0.3873 0.9231 0.8736 0.083 Uiso 1 1 calc R
C61 C 0.0426(8) 0.6949(4) 0.7543(4) 0.041(2) Uani 1 1 d .
C62 C 0.2795(9) 0.7114(5) 0.7548(5) 0.058(3) Uani 1 1 d .
H62A H 0.3708 0.7316 0.7472 0.069 Uiso 1 1 calc R
C63 C 0.2438(10) 0.6532(5) 0.7927(5) 0.071(3) Uani 1 1 d .
H63A H 0.3074 0.6239 0.8156 0.086 Uiso 1 1 calc R
C64 C 0.0184(9) 0.5858(4) 0.8254(5) 0.051(2) Uani 1 1 d .
C65 C -0.0265(10) 0.5772(4) 0.8878(5) 0.059(3) Uani 1 1 d .
C66 C -0.0984(10) 0.5207(5) 0.9185(5) 0.063(3) Uani 1 1 d .
H66A H -0.1306 0.5134 0.9607 0.076 Uiso 1 1 calc R
C67 C -0.1243(10) 0.4746(5) 0.8891(6) 0.064(3) Uani 1 1 d .
C68 C -0.0776(11) 0.4843(5) 0.8274(6) 0.070(3) Uani 1 1 d .
H68A H -0.0955 0.4529 0.8074 0.084 Uiso 1 1 calc R
C69 C -0.0033(10) 0.5409(4) 0.7939(5) 0.059(3) Uani 1 1 d .
C601 C -0.0020(14) 0.6268(6) 0.9204(5) 0.090(4) Uani 1 1 d .
H60A H -0.0410 0.6117 0.9634 0.136 Uiso 1 1 calc R
H60B H -0.0496 0.6656 0.8996 0.136 Uiso 1 1 calc R
H60C H 0.1006 0.6353 0.9193 0.136 Uiso 1 1 calc R
C602 C -0.2064(13) 0.4130(5) 0.9253(6) 0.092(4) Uani 1 1 d .
H60D H -0.2155 0.3858 0.8982 0.139 Uiso 1 1 calc R
H60E H -0.3016 0.4233 0.9399 0.139 Uiso 1 1 calc R
H60F H -0.1540 0.3910 0.9608 0.139 Uiso 1 1 calc R
C603 C 0.0489(12) 0.5530(5) 0.7264(6) 0.082(4) Uani 1 1 d .
H60G H 0.0972 0.5943 0.7117 0.122 Uiso 1 1 calc R
H60H H -0.0325 0.5521 0.7018 0.122 Uiso 1 1 calc R
H60I H 0.1158 0.5202 0.7221 0.122 Uiso 1 1 calc R
C71 C -0.0742(9) 0.8358(4) 0.6146(4) 0.045(2) Uani 1 1 d .
C72 C 0.0673(10) 0.7631(5) 0.5886(4) 0.057(3) Uani 1 1 d .
H72A H 0.1443 0.7356 0.5876 0.068 Uiso 1 1 calc R
C73 C -0.0446(11) 0.7718(5) 0.5528(5) 0.068(3) Uani 1 1 d .
H73A H -0.0619 0.7504 0.5229 0.082 Uiso 1 1 calc R
C74 C -0.2576(11) 0.8423(5) 0.5375(4) 0.063(3) Uani 1 1 d .
C75 C -0.3884(11) 0.8083(5) 0.5565(5) 0.063(3) Uani 1 1 d .
C76 C -0.5076(12) 0.8347(6) 0.5282(5) 0.074(3) Uani 1 1 d .
H76A H -0.5955 0.8119 0.5400 0.088 Uiso 1 1 calc R
C77 C -0.5077(13) 0.8926(7) 0.4836(5) 0.086(4) Uani 1 1 d .
C78 C -0.3776(14) 0.9255(6) 0.4654(5) 0.093(4) Uani 1 1 d .
H78A H -0.3752 0.9651 0.4349 0.112 Uiso 1 1 calc R
C79 C -0.2499(13) 0.9015(6) 0.4911(5) 0.080(4) Uani 1 1 d .
C701 C -0.4000(12) 0.7461(5) 0.6074(6) 0.085(4) Uani 1 1 d .
H70A H -0.4989 0.7303 0.6134 0.127 Uiso 1 1 calc R
H70B H -0.3712 0.7528 0.6460 0.127 Uiso 1 1 calc R
H70C H -0.3375 0.7153 0.5956 0.127 Uiso 1 1 calc R
C702 C -0.6441(15) 0.9223(9) 0.4554(7) 0.139(7) Uani 1 1 d .
H70D H -0.7255 0.8936 0.4726 0.208 Uiso 1 1 calc R
H70E H -0.6336 0.9297 0.4105 0.208 Uiso 1 1 calc R
H70F H -0.6601 0.9623 0.4651 0.208 Uiso 1 1 calc R
C703 C -0.1058(14) 0.9371(7) 0.4718(6) 0.122(6) Uani 1 1 d .
H70G H -0.1190 0.9765 0.4396 0.184 Uiso 1 1 calc R
H70H H -0.0378 0.9109 0.4557 0.184 Uiso 1 1 calc R
H70I H -0.0687 0.9467 0.5077 0.184 Uiso 1 1 calc R
C81 C -0.4597(9) 0.7667(4) 0.8648(4) 0.049(2) Uani 1 1 d .
C82 C -0.6006(10) 0.7511(4) 0.8910(5) 0.063(3) Uani 1 1 d .
H82A H -0.6790 0.7631 0.8662 0.075 Uiso 1 1 calc R
C83 C -0.6243(14) 0.7182(5) 0.9530(6) 0.077(4) Uani 1 1 d .
H83A H -0.7193 0.7075 0.9700 0.092 Uiso 1 1 calc R
C84 C -0.5139(15) 0.7008(5) 0.9902(5) 0.079(4) Uani 1 1 d .
H84A H -0.5319 0.6798 1.0329 0.095 Uiso 1 1 calc R
C85 C -0.3716(13) 0.7148(5) 0.9637(5) 0.078(4) Uani 1 1 d .
H85A H -0.2939 0.7025 0.9889 0.094 Uiso 1 1 calc R
C86 C -0.3450(12) 0.7463(5) 0.9011(4) 0.063(3) Uani 1 1 d .
H86B H -0.2498 0.7538 0.8833 0.076 Uiso 1 1 calc R

loop_
_atom_site_aniso_label
_atom_site_aniso_U_11
_atom_site_aniso_U_22
_atom_site_aniso_U_33
_atom_site_aniso_U_23
_atom_site_aniso_U_13
_atom_site_aniso_U_12
Zn1 0.0361(5) 0.0370(5) 0.0334(5) -0.0121(4) -0.0061(4) 0.0034(4)
Zn2 0.0372(5) 0.0394(5) 0.0357(5) -0.0129(4) 0.0054(4) -0.0028(4)
Se1 0.0337(4) 0.0317(4) 0.0506(5) -0.0119(4) -0.0028(4) 0.0022(3)
Se2 0.0570(5) 0.0362(5) 0.0313(5) -0.0103(4) -0.0020(4) -0.0021(4)
Se3 0.0422(4) 0.0453(5) 0.0312(5) -0.0130(4) -0.0078(3) 0.0136(4)
Se5 0.0420(4) 0.0463(5) 0.0325(5) -0.0126(4) 0.0063(3) -0.0130(4)
Se6 0.0377(4) 0.0342(5) 0.0557(6) -0.0143(4) 0.0012(4) -0.0031(3)
Se7 0.0610(5) 0.0418(5) 0.0348(5) -0.0101(4) -0.0025(4) -0.0007(4)
S1 0.0381(11) 0.0505(13) 0.0481(14) -0.0120(11) -0.0089(10) 0.0012(9)
S2 0.0386(11) 0.0541(14) 0.0522(15) -0.0140(12) 0.0052(10) -0.0001(10)
B1 0.033(4) 0.051(6) 0.041(6) -0.027(5) -0.012(4) 0.006(4)
B2 0.043(5) 0.040(5) 0.046(6) -0.020(5) 0.009(4) 0.001(4)
N11 0.035(4) 0.076(5) 0.038(4) -0.027(4) -0.019(3) 0.032(4)
N12 0.038(4) 0.050(5) 0.050(5) -0.008(4) -0.001(3) -0.003(3)
N21 0.043(4) 0.043(4) 0.033(4) -0.016(3) -0.014(3) 0.010(3)
N22 0.050(4) 0.051(5) 0.038(4) -0.019(4) -0.002(3) 0.002(3)
N31 0.042(4) 0.040(4) 0.038(4) -0.010(3) -0.006(3) 0.015(3)
N32 0.045(4) 0.039(4) 0.036(4) -0.014(3) -0.011(3) 0.018(3)
N51 0.040(4) 0.046(4) 0.039(4) -0.019(3) 0.006(3) -0.017(3)
N52 0.048(4) 0.032(4) 0.039(4) -0.011(3) 0.005(3) -0.007(3)
N61 0.030(4) 0.098(6) 0.045(5) -0.032(4) 0.013(3) -0.030(4)
N62 0.039(4) 0.044(4) 0.071(6) -0.009(4) -0.009(4) 0.002(3)
N71 0.049(4) 0.048(4) 0.037(4) -0.022(3) 0.016(3) -0.005(3)
N72 0.053(4) 0.071(6) 0.042(5) -0.025(4) 0.002(4) -0.018(4)
C11 0.031(4) 0.053(5) 0.049(5) -0.022(4) -0.007(4) -0.001(4)
C12 0.048(5) 0.062(6) 0.049(6) -0.010(5) -0.003(4) -0.005(4)
C13 0.032(4) 0.069(7) 0.074(7) -0.009(6) 0.012(4) -0.004(4)
C14 0.038(4) 0.042(5) 0.057(6) -0.001(5) 0.001(4) -0.003(4)
C15 0.050(5) 0.045(5) 0.056(6) -0.006(5) 0.016(5) -0.002(4)
C16 0.058(6) 0.063(7) 0.047(6) 0.016(5) 0.000(5) -0.004(5)
C17 0.055(6) 0.035(5) 0.096(9) -0.007(6) 0.017(6) -0.001(4)
C18 0.066(6) 0.041(6) 0.073(8) -0.012(5) 0.004(6) 0.001(5)
C19 0.054(5) 0.045(6) 0.071(7) -0.023(5) 0.002(5) -0.008(4)
C101 0.123(10) 0.091(9) 0.061(8) -0.021(7) 0.008(7) 0.032(8)
C102 0.088(9) 0.054(7) 0.141(13) 0.013(8) 0.012(8) 0.018(6)
C103 0.086(8) 0.070(7) 0.084(9) -0.030(7) -0.034(7) -0.006(6)
C21 0.052(5) 0.034(4) 0.023(4) -0.007(3) -0.006(3) 0.010(4)
C22 0.050(5) 0.058(6) 0.052(6) -0.030(5) -0.011(4) 0.003(4)
C23 0.060(6) 0.068(7) 0.052(6) -0.038(5) -0.011(5) 0.015(5)
C24 0.048(5) 0.059(6) 0.028(5) -0.020(4) -0.003(4) 0.009(4)
C25 0.071(6) 0.065(7) 0.038(6) -0.016(5) -0.004(5) 0.015(5)
C26 0.084(7) 0.061(7) 0.042(6) 0.002(5) 0.009(5) 0.006(6)
C27 0.071(6) 0.062(7) 0.044(6) -0.017(5) 0.007(5) -0.004(5)
C28 0.060(6) 0.065(6) 0.035(5) -0.014(5) -0.003(4) 0.006(5)
C29 0.060(5) 0.051(5) 0.031(5) -0.017(4) -0.006(4) 0.001(4)
C201 0.091(8) 0.096(9) 0.067(8) 0.004(7) -0.027(7) 0.026(7)
C202 0.072(7) 0.102(9) 0.060(7) -0.007(7) 0.022(6) -0.008(6)
C203 0.061(6) 0.075(7) 0.054(7) -0.012(6) -0.004(5) 0.005(5)
C31 0.038(4) 0.045(5) 0.021(4) -0.011(4) -0.009(3) 0.007(3)
C32 0.084(7) 0.061(6) 0.021(5) 0.003(4) -0.031(5) -0.013(5)
C33 0.072(6) 0.036(5) 0.046(6) -0.012(4) -0.019(5) 0.018(4)
C34 0.044(4) 0.045(5) 0.034(5) -0.019(4) -0.005(4) 0.015(4)
C35 0.061(5) 0.033(5) 0.044(5) -0.009(4) 0.001(4) 0.006(4)
C36 0.060(5) 0.033(5) 0.052(6) -0.012(4) -0.010(4) 0.004(4)
C37 0.068(6) 0.028(4) 0.043(5) -0.019(4) -0.017(4) 0.014(4)
C38 0.055(5) 0.045(5) 0.038(5) -0.015(4) 0.002(4) 0.004(4)
C39 0.040(4) 0.030(4) 0.045(5) -0.011(4) -0.006(4) 0.007(3)
C301 0.087(7) 0.069(7) 0.050(6) -0.013(5) 0.023(6) -0.014(6)
C302 0.099(8) 0.053(6) 0.064(7) -0.030(6) -0.018(6) 0.004(6)
C303 0.052(5) 0.056(6) 0.057(6) -0.027(5) 0.005(4) 0.001(4)
C41 0.051(5) 0.046(5) 0.046(5) -0.022(4) -0.021(4) 0.011(4)
C42 0.062(6) 0.040(5) 0.074(7) -0.021(5) -0.030(5) 0.001(4)
C43 0.108(9) 0.048(6) 0.083(9) -0.029(6) -0.057(8) 0.021(6)
C44 0.135(11) 0.065(7) 0.041(6) -0.023(6) -0.034(7) 0.041(8)
C45 0.116(9) 0.068(7) 0.052(7) -0.023(6) -0.003(6) 0.050(7)
C46 0.084(7) 0.070(7) 0.044(6) -0.017(5) -0.008(5) 0.030(6)
C51 0.041(4) 0.033(4) 0.032(4) -0.006(4) 0.004(3) -0.006(3)
C52 0.060(5) 0.054(6) 0.039(5) -0.010(4) 0.010(4) -0.020(4)
C53 0.074(6) 0.038(5) 0.047(6) -0.011(4) 0.015(5) -0.019(4)
C54 0.041(4) 0.035(5) 0.042(5) -0.014(4) -0.002(4) -0.010(4)
C55 0.057(5) 0.040(5) 0.049(6) -0.013(4) -0.003(4) -0.007(4)
C56 0.047(5) 0.034(5) 0.080(8) -0.016(5) 0.006(5) 0.000(4)
C57 0.053(5) 0.037(5) 0.049(6) -0.020(4) 0.007(4) -0.011(4)
C58 0.050(5) 0.043(5) 0.041(5) -0.015(4) 0.000(4) -0.009(4)
C59 0.040(4) 0.033(4) 0.049(5) -0.017(4) 0.007(4) -0.007(3)
C501 0.100(8) 0.066(7) 0.069(8) -0.023(6) -0.031(7) 0.023(6)
C502 0.094(8) 0.067(7) 0.071(8) -0.040(6) 0.020(6) 0.001(6)
C503 0.058(6) 0.059(6) 0.052(6) -0.019(5) -0.009(5) 0.003(5)
C61 0.043(4) 0.038(5) 0.044(5) -0.016(4) 0.007(4) -0.009(4)
C62 0.040(5) 0.074(7) 0.063(7) -0.022(6) -0.011(4) -0.010(5)
C63 0.041(5) 0.079(8) 0.082(8) 0.000(6) -0.014(5) -0.004(5)
C64 0.048(5) 0.031(5) 0.066(7) -0.001(5) 0.000(5) 0.002(4)
C65 0.061(6) 0.046(6) 0.065(7) -0.006(5) -0.010(5) -0.005(5)
C66 0.064(6) 0.064(7) 0.056(7) -0.009(5) -0.006(5) -0.003(5)
C67 0.051(6) 0.046(6) 0.089(9) -0.007(6) -0.018(6) 0.006(4)
C68 0.070(7) 0.045(6) 0.098(10) -0.029(6) -0.002(6) 0.000(5)
C69 0.063(6) 0.040(5) 0.073(7) -0.018(5) 0.003(5) 0.004(4)
C601 0.131(11) 0.077(8) 0.065(8) -0.016(7) -0.028(7) -0.019(7)
C602 0.098(9) 0.051(7) 0.111(11) 0.010(7) -0.025(8) -0.021(6)
C603 0.086(8) 0.071(8) 0.096(10) -0.043(7) 0.022(7) 0.005(6)
C71 0.059(5) 0.048(5) 0.025(4) -0.011(4) 0.010(4) -0.021(4)
C72 0.053(5) 0.070(7) 0.054(6) -0.034(5) 0.017(5) -0.014(5)
C73 0.059(6) 0.100(9) 0.066(7) -0.060(7) 0.015(5) -0.020(6)
C74 0.065(6) 0.095(8) 0.035(5) -0.030(6) 0.003(5) -0.027(6)
C75 0.064(6) 0.074(7) 0.050(6) -0.020(6) 0.001(5) -0.017(5)
C76 0.070(7) 0.101(9) 0.054(7) -0.032(7) 0.003(6) -0.028(6)
C77 0.087(8) 0.127(11) 0.039(6) -0.012(7) -0.014(6) -0.029(8)
C78 0.101(9) 0.112(11) 0.045(7) 0.014(7) -0.019(7) -0.026(8)
C79 0.098(9) 0.093(9) 0.037(6) 0.002(6) -0.009(6) -0.040(7)
C701 0.076(7) 0.080(8) 0.089(9) -0.008(7) -0.005(7) -0.027(6)
C702 0.089(10) 0.23(2) 0.082(11) -0.004(12) -0.033(8) -0.010(11)
C703 0.105(10) 0.158(14) 0.064(9) 0.036(9) -0.010(7) -0.070(10)
C81 0.055(5) 0.044(5) 0.053(6) -0.027(5) 0.012(5) -0.006(4)
C82 0.056(6) 0.044(6) 0.083(8) -0.019(5) 0.033(5) -0.005(4)
C83 0.096(9) 0.052(7) 0.082(9) -0.029(6) 0.047(7) -0.014(6)
C84 0.132(11) 0.066(8) 0.043(7) -0.031(6) 0.033(7) -0.036(8)
C85 0.117(9) 0.074(8) 0.044(6) -0.019(6) 0.002(6) -0.052(7)
C86 0.079(7) 0.070(7) 0.040(6) -0.014(5) 0.005(5) -0.035(6)

loop_
_atom_type_symbol
_atom_type_description
_atom_type_scat_dispersion_real
_atom_type_scat_dispersion_imag
_atom_type_scat_source
C C 0.0033 0.0016 'International Tables Vol C Tables 4.2.6.8 and 6.1.1.4'
H H 0.0000 0.0000 'International Tables Vol C Tables 4.2.6.8 and 6.1.1.4'
B B 0.0013 0.0007 'International Tables Vol C Tables 4.2.6.8 and 6.1.1.4'
N N 0.0061 0.0033 'International Tables Vol C Tables 4.2.6.8 and 6.1.1.4'
S S 0.1246 0.1234 'International Tables Vol C Tables 4.2.6.8 and 6.1.1.4'
Zn Zn 0.2839 1.4301 'International Tables Vol C Tables 4.2.6.8 and 6.1.1.4'
Se Se -0.0929 2.2259 'International Tables Vol C Tables 4.2.6.8 and 6.1.1.4'

loop_
_geom_angle_atom_site_label_1
_geom_angle_atom_site_label_2
_geom_angle_atom_site_label_3
_geom_angle
S1 Zn1 Se3 122.46(7)
S1 Zn1 Se1 109.60(7)
Se3 Zn1 Se1 105.34(4)
S1 Zn1 Se2 104.56(7)
Se3 Zn1 Se2 105.29(4)
Se1 Zn1 Se2 109.04(4)
S2 Zn2 Se5 122.05(8)
S2 Zn2 Se6 108.98(7)
Se5 Zn2 Se6 104.86(4)
S2 Zn2 Se7 105.65(7)
Se5 Zn2 Se7 105.25(4)
Se6 Zn2 Se7 109.68(5)
C11 Se1 Zn1 99.8(3)
C21 Se2 Zn1 92.9(2)
C31 Se3 Zn1 97.1(2)
C51 Se5 Zn2 97.5(3)
C61 Se6 Zn2 100.8(2)
C71 Se7 Zn2 91.8(3)
C41 S1 Zn1 106.7(3)
C81 S2 Zn2 106.8(3)
N21 B1 N11 113.1(6)
N21 B1 N31 114.0(7)
N11 B1 N31 112.7(7)
N51 B2 N71 114.4(7)
N51 B2 N61 115.4(7)
N71 B2 N61 110.5(6)
C12 N11 C11 109.2(8)
C12 N11 B1 119.0(7)
C11 N11 B1 131.5(7)
C11 N12 C13 110.0(7)
C11 N12 C14 124.6(7)
C13 N12 C14 125.4(7)
C21 N21 C22 107.1(7)
C21 N21 B1 135.6(7)
C22 N21 B1 117.3(7)
C21 N22 C23 107.3(7)
C21 N22 C24 126.3(7)
C23 N22 C24 126.4(7)
C31 N31 C32 108.6(7)
C31 N31 B1 135.0(7)
C32 N31 B1 116.4(7)
C31 N32 C33 108.0(6)
C31 N32 C34 127.3(6)
C33 N32 C34 124.7(7)
C51 N51 C52 107.6(7)
C51 N51 B2 132.9(7)
C52 N51 B2 119.5(7)
C51 N52 C53 109.2(7)
C51 N52 C54 126.7(6)
C53 N52 C54 124.2(6)
C61 N61 C62 111.3(9)
C61 N61 B2 131.7(8)
C62 N61 B2 116.9(7)
C61 N62 C63 109.9(8)
C61 N62 C64 125.4(7)
C63 N62 C64 124.7(8)
C71 N71 C72 108.2(8)
C71 N71 B2 134.5(7)
C72 N71 B2 117.3(7)
C73 N72 C71 110.2(8)
C73 N72 C74 125.4(8)
C71 N72 C74 124.3(8)
N12 C11 N11 105.9(7)
N12 C11 Se1 123.6(6)
N11 C11 Se1 130.5(7)
C13 C12 N11 108.8(8)
C12 C13 N12 106.2(8)
C15 C14 C19 124.0(9)
C15 C14 N12 119.0(8)
C19 C14 N12 116.9(9)
C14 C15 C16 116.6(9)
C14 C15 C101 122.1(9)
C16 C15 C101 121.3(10)
C17 C16 C15 121.4(10)
C18 C17 C16 120.0(10)
C18 C17 C102 121.9(11)
C16 C17 C102 118.1(12)
C17 C18 C19 120.8(10)
C14 C19 C18 117.0(10)
C14 C19 C103 121.9(9)
C18 C19 C103 121.0(9)
N21 C21 N22 109.5(7)
N21 C21 Se2 128.7(6)
N22 C21 Se2 121.8(6)
C23 C22 N21 108.2(8)
C22 C23 N22 107.9(8)
C29 C24 C25 121.8(8)
C29 C24 N22 120.3(8)
C25 C24 N22 117.9(8)
C26 C25 C24 118.4(9)
C26 C25 C201 120.8(10)
C24 C25 C201 120.8(9)
C25 C26 C27 121.6(10)
C28 C27 C26 117.0(9)
C28 C27 C202 121.3(10)
C26 C27 C202 121.6(10)
C27 C28 C29 123.8(9)
C24 C29 C28 117.3(9)
C24 C29 C203 122.1(8)
C28 C29 C203 120.6(9)
N31 C31 N32 108.9(6)
N31 C31 Se3 129.2(6)
N32 C31 Se3 122.0(5)
N31 C32 C33 108.1(7)
C32 C33 N32 106.4(7)
C39 C34 C35 122.5(8)
C39 C34 N32 120.1(7)
C35 C34 N32 117.4(7)
C36 C35 C34 117.9(8)
C36 C35 C301 119.4(8)
C34 C35 C301 122.7(8)
C35 C36 C37 122.7(8)
C38 C37 C36 117.3(8)
C38 C37 C302 122.0(8)
C36 C37 C302 120.7(8)
C37 C38 C39 123.0(8)
C34 C39 C38 116.5(7)
C34 C39 C303 122.8(7)
C38 C39 C303 120.7(7)
C42 C41 C46 117.7(9)
C42 C41 S1 118.8(7)
C46 C41 S1 123.5(7)
C43 C42 C41 122.2(10)
C42 C43 C44 120.4(11)
C43 C44 C45 119.8(11)
C44 C45 C46 118.9(11)
C41 C46 C45 120.9(10)
N52 C51 N51 107.0(6)
N52 C51 Se5 123.1(6)
N51 C51 Se5 129.9(6)
C53 C52 N51 108.8(8)
C52 C53 N52 107.4(7)
C55 C54 C59 122.5(8)
C55 C54 N52 117.8(8)
C59 C54 N52 119.7(7)
C54 C55 C56 118.6(9)
C54 C55 C501 122.4(8)
C56 C55 C501 119.0(9)
C57 C56 C55 121.1(9)
C58 C57 C56 118.0(8)
C58 C57 C502 122.7(9)
C56 C57 C502 119.3(9)
C57 C58 C59 123.1(9)
C54 C59 C58 116.6(8)
C54 C59 C503 123.4(8)
C58 C59 C503 120.0(8)
N62 C61 N61 105.7(8)
N62 C61 Se6 124.0(6)
N61 C61 Se6 130.2(7)
C63 C62 N61 105.0(8)
C62 C63 N62 107.9(9)
C69 C64 C65 123.6(8)
C69 C64 N62 118.1(9)
C65 C64 N62 118.3(9)
C66 C65 C64 116.8(9)
C66 C65 C601 121.0(10)
C64 C65 C601 122.3(9)
C67 C66 C65 122.0(10)
C68 C67 C66 119.8(10)
C68 C67 C602 120.5(11)
C66 C67 C602 119.7(11)
C67 C68 C69 120.6(10)
C64 C69 C68 117.2(10)
C64 C69 C603 120.9(9)
C68 C69 C603 121.8(10)
N71 C71 N72 106.4(8)
N71 C71 Se7 129.8(6)
N72 C71 Se7 123.8(7)
C73 C72 N71 107.3(9)
C72 C73 N72 107.7(8)
C75 C74 C79 121.4(11)
C75 C74 N72 119.1(10)
C79 C74 N72 119.5(9)
C76 C75 C74 117.1(11)
C76 C75 C701 120.6(9)
C74 C75 C701 122.3(10)
C75 C76 C77 124.3(10)
C76 C77 C78 117.8(12)
C76 C77 C702 122.9(11)
C78 C77 C702 119.3(13)
C77 C78 C79 121.7(12)
C78 C79 C74 117.7(10)
C78 C79 C703 122.5(11)
C74 C79 C703 119.8(11)
C86 C81 C82 119.4(10)
C86 C81 S2 123.0(7)
C82 C81 S2 117.6(8)
C83 C82 C81 120.0(11)
C84 C83 C82 121.5(10)
C83 C84 C85 118.8(11)
C86 C85 C84 120.7(12)
C81 C86 C85 119.5(10)

loop_
_geom_bond_atom_site_label_1
_geom_bond_atom_site_label_2
_geom_bond_distance
Zn1 S1 2.268(2)
Zn1 Se3 2.4650(12)
Zn1 Se1 2.4818(12)
Zn1 Se2 2.5066(12)
Zn2 S2 2.270(2)
Zn2 Se5 2.4659(12)
Zn2 Se6 2.4871(12)
Zn2 Se7 2.5019(13)
Se1 C11 1.857(7)
Se2 C21 1.871(8)
Se3 C31 1.869(7)
Se5 C51 1.857(7)
Se6 C61 1.872(8)
Se7 C71 1.858(9)
S1 C41 1.771(9)
S2 C81 1.771(10)
B1 N21 1.554(11)
B1 N11 1.558(12)
B1 N31 1.559(11)
B2 N51 1.562(11)
B2 N71 1.574(12)
B2 N61 1.595(13)
N11 C12 1.353(11)
N11 C11 1.356(10)
N12 C11 1.350(10)
N12 C13 1.373(10)
N12 C14 1.475(11)
N21 C21 1.335(10)
N21 C22 1.403(10)
N22 C21 1.358(10)
N22 C23 1.388(11)
N22 C24 1.434(10)
N31 C31 1.334(9)
N31 C32 1.376(11)
N32 C31 1.371(10)
N32 C33 1.387(10)
N32 C34 1.452(10)
N51 C51 1.368(10)
N51 C52 1.387(10)
N52 C51 1.353(9)
N52 C53 1.382(10)
N52 C54 1.435(10)
N61 C61 1.340(10)
N61 C62 1.367(12)
N62 C61 1.321(11)
N62 C63 1.372(11)
N62 C64 1.460(10)
N71 C71 1.353(11)
N71 C72 1.409(11)
N72 C73 1.357(12)
N72 C71 1.362(10)
N72 C74 1.450(13)
C12 C13 1.342(13)
C14 C15 1.361(13)
C14 C19 1.401(13)
C15 C16 1.402(13)
C15 C101 1.522(14)
C16 C17 1.388(14)
C17 C18 1.363(15)
C17 C102 1.538(14)
C18 C19 1.399(13)
C19 C103 1.480(14)
C22 C23 1.335(12)
C24 C29 1.380(12)
C24 C25 1.403(13)
C25 C26 1.370(13)
C25 C201 1.531(14)
C26 C27 1.415(14)
C27 C28 1.365(13)
C27 C202 1.515(13)
C28 C29 1.383(12)
C29 C203 1.496(13)
C32 C33 1.380(12)
C34 C39 1.373(11)
C34 C35 1.393(11)
C35 C36 1.363(12)
C35 C301 1.519(12)
C36 C37 1.388(12)
C37 C38 1.365(12)
C37 C302 1.499(11)
C38 C39 1.408(11)
C39 C303 1.503(11)
C41 C42 1.383(12)
C41 C46 1.395(13)
C42 C43 1.365(14)
C43 C44 1.373(16)
C44 C45 1.401(16)
C45 C46 1.402(14)
C52 C53 1.325(12)
C54 C55 1.385(12)
C54 C59 1.385(12)
C55 C56 1.400(12)
C55 C501 1.517(13)
C56 C57 1.391(13)
C57 C58 1.378(12)
C57 C502 1.502(12)
C58 C59 1.404(11)
C59 C503 1.487(12)
C62 C63 1.344(13)
C64 C69 1.381(13)
C64 C65 1.389(13)
C65 C66 1.383(13)
C65 C601 1.492(14)
C66 C67 1.378(14)
C67 C68 1.374(15)
C67 C602 1.536(13)
C68 C69 1.408(13)
C69 C603 1.505(14)
C72 C73 1.339(14)
C74 C75 1.403(13)
C74 C79 1.413(15)
C75 C76 1.364(15)
C75 C701 1.509(14)
C76 C77 1.378(16)
C77 C78 1.384(15)
C77 C702 1.521(17)
C78 C79 1.394(16)
C79 C703 1.525(14)
C81 C86 1.385(14)
C81 C82 1.400(11)
C82 C83 1.375(15)
C83 C84 1.355(16)
C84 C85 1.410(16)
C85 C86 1.382(13)
